data_4512849
loop_
_publ_author_name
'Phukan, Nithi'
'Baruah, Jubaraj B.'

_publ_section_title
;
 Polymorphs of Thiazole-Derived Imines Connected to Hydroxyaromatics
;
_journal_issue 4
_journal_name_full 'Crystal Growth &amp; Design'
_journal_page_first 1843
_journal_paper_doi 10.1021/cg501882v
_journal_volume 15
_journal_year 2015
_chemical_formula_sum 'C11 H10 N2 O S'
_chemical_formula_weight 218.28
_chemical_name_systematic
; 
 ? 
;
_space_group_IT_number 14
_symmetry_cell_setting monoclinic
_symmetry_space_group_name_Hall '-P 2yn'
_symmetry_space_group_name_H-M 'P 1 21/n 1'
_atom_sites_solution_hydrogens geom
_atom_sites_solution_primary direct
_atom_sites_solution_secondary difmap
_audit_creation_method SHELXL-97
_cell_angle_alpha 90.00
_cell_angle_beta 110.209(4)
_cell_angle_gamma 90.00
_cell_formula_units_Z 4
_cell_length_a 13.9955(8)
_cell_length_b 5.0754(3)
_cell_length_c 15.7830(9)
_cell_measurement_temperature 296(2)
_cell_volume 1052.09(11)
_computing_structure_refinement 'SHELXL-97 (Sheldrick, 1997)'
_computing_structure_solution 'SHELXS-97 (Sheldrick, 1990)'
_diffrn_ambient_temperature 296(2)
_diffrn_measured_fraction_theta_full 0.995
_diffrn_measured_fraction_theta_max 0.995
_diffrn_radiation_monochromator graphite
_diffrn_radiation_source 'fine-focus sealed tube'
_diffrn_radiation_type MoK\a
_diffrn_radiation_wavelength 0.71073
_diffrn_reflns_av_R_equivalents 0.0684
_diffrn_reflns_av_sigmaI/netI 0.0660
_diffrn_reflns_limit_h_max 15
_diffrn_reflns_limit_h_min -16
_diffrn_reflns_limit_k_max 6
_diffrn_reflns_limit_k_min -5
_diffrn_reflns_limit_l_max 18
_diffrn_reflns_limit_l_min -18
_diffrn_reflns_number 7835
_diffrn_reflns_theta_full 25.25
_diffrn_reflns_theta_max 25.25
_diffrn_reflns_theta_min 1.68
_exptl_absorpt_coefficient_mu 0.280
_exptl_absorpt_correction_T_max 0.955
_exptl_absorpt_correction_T_min 0.915
_exptl_absorpt_correction_type multi-scan
_exptl_absorpt_process_details multi-scan
_exptl_crystal_colour yellow
_exptl_crystal_density_diffrn 1.378
_exptl_crystal_density_method 'not measured'
_exptl_crystal_description needle
_exptl_crystal_F_000 456
_exptl_crystal_size_max 0.32
_exptl_crystal_size_mid 0.24
_exptl_crystal_size_min 0.12
_refine_diff_density_max 0.157
_refine_diff_density_min -0.158
_refine_diff_density_rms 0.033
_refine_ls_extinction_method none
_refine_ls_goodness_of_fit_ref 1.019
_refine_ls_hydrogen_treatment constr
_refine_ls_matrix_type full
_refine_ls_number_parameters 138
_refine_ls_number_reflns 1888
_refine_ls_number_restraints 0
_refine_ls_restrained_S_all 1.019
_refine_ls_R_factor_all 0.0822
_refine_ls_R_factor_gt 0.0362
_refine_ls_shift/su_max 0.000
_refine_ls_shift/su_mean 0.000
_refine_ls_structure_factor_coef Fsqd
_refine_ls_weighting_details 'calc w=1/[\s^2^(Fo^2^)+(0.0000P)^2^+0.0000P] where P=(Fo^2^+2Fc^2^)/3'
_refine_ls_weighting_scheme calc
_refine_ls_wR_factor_gt 0.0538
_refine_ls_wR_factor_ref 0.0588
_reflns_number_gt 952
_reflns_number_total 1888
_reflns_threshold_expression >2sigma(I)
_cod_data_source_file cg501882v_si_002.cif
_cod_data_source_block 1b
_cod_depositor_comments 'Adding full bibliography for 4512848--4512851.cif.'
_cod_original_sg_symbol_H-M '     P 21/n'
_cod_database_code 4512849

loop_
_symmetry_equiv_pos_as_xyz
'x, y, z'
'-x+1/2, y+1/2, -z+1/2'
'-x, -y, -z'
'x-1/2, -y-1/2, z-1/2'

loop_
_atom_site_label
_atom_site_type_symbol
_atom_site_fract_x
_atom_site_fract_y
_atom_site_fract_z
_atom_site_U_iso_or_equiv
_atom_site_adp_type
_atom_site_occupancy
_atom_site_symmetry_multiplicity
_atom_site_calc_flag
_atom_site_refinement_flags
S1 S 0.74505(4) 0.06815(12) 0.33379(3) 0.0648(2) Uani 1 1 d .
C5 C 0.56007(17) 0.5687(5) 0.37791(13) 0.0568(6) Uani 1 1 d .
H5 H 0.5723 0.5404 0.4390 0.068 Uiso 1 1 calc R
C6 C 0.48653(17) 0.7648(5) 0.33134(15) 0.0524(6) Uani 1 1 d .
C11 C 0.43540(18) 0.9096(5) 0.37758(15) 0.0661(7) Uani 1 1 d .
H11 H 0.4473 0.8729 0.4381 0.079 Uiso 1 1 calc R
C8 C 0.39727(19) 1.0167(5) 0.19826(15) 0.0720(7) Uani 1 1 d .
H8 H 0.3837 1.0535 0.1375 0.086 Uiso 1 1 calc R
C7 C 0.46571(17) 0.8217(5) 0.23983(16) 0.0572(6) Uani 1 1 d .
C9 C 0.34925(18) 1.1559(5) 0.2455(2) 0.0764(8) Uani 1 1 d .
H9 H 0.3032 1.2872 0.2165 0.092 Uiso 1 1 calc R
C10 C 0.36781(18) 1.1053(5) 0.33560(19) 0.0765(8) Uani 1 1 d .
H10 H 0.3351 1.2022 0.3675 0.092 Uiso 1 1 calc R
N2 N 0.60935(14) 0.4316(4) 0.33881(10) 0.0542(5) Uani 1 1 d .
C2 C 0.81689(16) -0.0775(4) 0.43343(13) 0.0549(6) Uani 1 1 d .
C4 C 0.68236(16) 0.2501(4) 0.38953(15) 0.0513(6) Uani 1 1 d .
C1 C 0.89856(17) -0.2754(4) 0.44052(13) 0.0749(7) Uani 1 1 d .
H1A H 0.9306 -0.3264 0.5025 0.112 Uiso 1 1 calc R
H1B H 0.9484 -0.1991 0.4186 0.112 Uiso 1 1 calc R
H1C H 0.8691 -0.4276 0.4050 0.112 Uiso 1 1 calc R
C3 C 0.78663(18) 0.0213(5) 0.49897(14) 0.0706(7) Uani 1 1 d .
H3 H 0.8163 -0.0351 0.5584 0.085 Uiso 1 1 calc R
N1 N 0.71067(15) 0.2082(4) 0.47602(12) 0.0719(6) Uani 1 1 d .
O1 O 0.51125(13) 0.6896(4) 0.19032(9) 0.0797(5) Uani 1 1 d .
H1 H 0.5472 0.5727 0.2211 0.120 Uiso 1 1 calc R

loop_
_atom_site_aniso_label
_atom_site_aniso_U_11
_atom_site_aniso_U_22
_atom_site_aniso_U_33
_atom_site_aniso_U_23
_atom_site_aniso_U_13
_atom_site_aniso_U_12
S1 0.0706(4) 0.0696(5) 0.0539(4) 0.0034(3) 0.0213(3) 0.0074(4)
C5 0.0565(17) 0.0593(17) 0.0518(14) 0.0019(14) 0.0149(13) -0.0117(14)
C6 0.0460(16) 0.0526(17) 0.0549(16) -0.0005(13) 0.0130(13) -0.0059(13)
C11 0.0601(18) 0.070(2) 0.0706(16) -0.0081(15) 0.0260(15) -0.0085(15)
C8 0.0642(18) 0.074(2) 0.0706(17) 0.0064(16) 0.0144(15) 0.0075(16)
C7 0.0483(17) 0.0568(19) 0.0644(18) -0.0038(14) 0.0168(14) -0.0008(13)
C9 0.0533(18) 0.065(2) 0.103(2) 0.0110(17) 0.0170(17) 0.0046(14)
C10 0.0561(19) 0.072(2) 0.108(2) -0.0108(17) 0.0370(17) -0.0014(15)
N2 0.0489(13) 0.0554(14) 0.0559(12) -0.0002(11) 0.0148(10) 0.0004(11)
C2 0.0542(16) 0.0552(17) 0.0508(14) 0.0046(12) 0.0123(12) -0.0012(13)
C4 0.0455(15) 0.0530(16) 0.0542(16) 0.0028(13) 0.0159(13) -0.0035(13)
C1 0.0709(18) 0.0685(19) 0.0816(18) 0.0034(13) 0.0217(14) 0.0121(15)
C3 0.0707(19) 0.085(2) 0.0484(15) 0.0147(14) 0.0112(13) 0.0177(16)
N1 0.0741(15) 0.0913(17) 0.0480(12) 0.0105(11) 0.0182(11) 0.0182(13)
O1 0.0850(14) 0.0940(15) 0.0571(10) 0.0069(8) 0.0207(10) 0.0260(10)

loop_
_atom_type_symbol
_atom_type_description
_atom_type_scat_dispersion_real
_atom_type_scat_dispersion_imag
_atom_type_scat_source
C C 0.0033 0.0016 'International Tables Vol C Tables 4.2.6.8 and 6.1.1.4'
N N 0.0061 0.0033 'International Tables Vol C Tables 4.2.6.8 and 6.1.1.4'
O O 0.0106 0.0060 'International Tables Vol C Tables 4.2.6.8 and 6.1.1.4'
S S 0.1246 0.1234 'International Tables Vol C Tables 4.2.6.8 and 6.1.1.4'
H H 0.0000 0.0000 'International Tables Vol C Tables 4.2.6.8 and 6.1.1.4'

loop_
_geom_angle_atom_site_label_1
_geom_angle_atom_site_label_2
_geom_angle_atom_site_label_3
_geom_angle
C4 S1 C2 90.21(11)
N2 C5 C6 122.7(2)
C11 C6 C7 118.0(2)
C11 C6 C5 120.2(2)
C7 C6 C5 121.8(2)
C10 C11 C6 121.4(2)
C9 C8 C7 120.4(2)
O1 C7 C8 118.2(2)
O1 C7 C6 121.6(2)
C8 C7 C6 120.2(2)
C8 C9 C10 121.0(2)
C11 C10 C9 119.0(2)
C5 N2 C4 119.33(19)
C3 C2 C1 129.0(2)
C3 C2 S1 107.73(18)
C1 C2 S1 123.29(16)
N1 C4 N2 127.2(2)
N1 C4 S1 115.26(17)
N2 C4 S1 117.56(16)
C2 C3 N1 118.4(2)
C4 N1 C3 108.44(19)

loop_
_geom_bond_atom_site_label_1
_geom_bond_atom_site_label_2
_geom_bond_distance
S1 C4 1.712(2)
S1 C2 1.7140(19)
C5 N2 1.279(2)
C5 C6 1.438(3)
C6 C11 1.395(3)
C6 C7 1.401(3)
C11 C10 1.374(3)
C8 C9 1.361(3)
C8 C7 1.376(3)
C7 O1 1.345(2)
C9 C10 1.379(3)
N2 C4 1.403(2)
C2 C3 1.343(3)
C2 C1 1.496(3)
C4 N1 1.301(2)
C3 N1 1.377(2)
